data_7021899
loop_
_publ_author_name
'Bender, Georg'
'Kehr, Gerald'
'Daniliuc, Constantin G.'
'Wibbeling, Birgit'
'Erker, Gerhard'

_publ_section_title
;
 Formation and structural characterization of a five-membered
 zirconacycloallenoid.
;
_journal_issue 41
_journal_name_full 'Dalton transactions (Cambridge, England : 2003)'
_journal_page_first 14673
_journal_page_last 14676
_journal_paper_doi 10.1039/c3dt51497h
_journal_volume 42
_journal_year 2013
_chemical_formula_sum 'C24 H26 Zr'
_chemical_formula_weight 405.67
_chemical_name_systematic
; 
 ? 
;
_space_group_IT_number 14
_symmetry_cell_setting monoclinic
_symmetry_space_group_name_Hall '-P 2yn'
_symmetry_space_group_name_H-M 'P 1 21/n 1'
_atom_sites_solution_hydrogens geom
_atom_sites_solution_primary direct
_atom_sites_solution_secondary difmap
_audit_creation_method SHELXL-97
_cell_angle_alpha 90.00
_cell_angle_beta 112.216(2)
_cell_angle_gamma 90.00
_cell_formula_units_Z 4
_cell_length_a 14.9219(3)
_cell_length_b 8.0210(2)
_cell_length_c 17.8888(4)
_cell_measurement_reflns_used 4390
_cell_measurement_temperature 223(2)
_cell_measurement_theta_max 28.28
_cell_measurement_theta_min 4.08
_cell_volume 1982.14(8)
_computing_cell_refinement 'Collect (Nonius B.V., 1998)'
_computing_data_collection 'Collect (Nonius B.V., 1998)'
_computing_data_reduction 'Denzo-SMN (Otwinowski & Minor, 1997)'
_computing_molecular_graphics 'XP (BrukerAXS, 2000)'
_computing_publication_material 'SHELXL-97 (Sheldrick, 1997)'
_computing_structure_refinement 'SHELXL-97 (Sheldrick, 1997)'
_computing_structure_solution 'SHELXS-97 (Sheldrick, 1990)'
_diffrn_ambient_temperature 223(2)
_diffrn_measured_fraction_theta_full 0.978
_diffrn_measured_fraction_theta_max 0.978
_diffrn_measurement_device_type 'Nonius KappaCCD APEXII'
_diffrn_measurement_method '\w and \f scans'
_diffrn_radiation_monochromator 'Montel mirror'
_diffrn_radiation_source 'rotating anode Nonius FR591'
_diffrn_radiation_type MoK\a
_diffrn_radiation_wavelength 0.71073
_diffrn_reflns_av_R_equivalents 0.080
_diffrn_reflns_av_sigmaI/netI 0.0577
_diffrn_reflns_limit_h_max 16
_diffrn_reflns_limit_h_min -17
_diffrn_reflns_limit_k_max 9
_diffrn_reflns_limit_k_min -9
_diffrn_reflns_limit_l_max 21
_diffrn_reflns_limit_l_min -18
_diffrn_reflns_number 12962
_diffrn_reflns_theta_full 25.00
_diffrn_reflns_theta_max 25.00
_diffrn_reflns_theta_min 4.18
_exptl_absorpt_coefficient_mu 0.557
_exptl_absorpt_correction_T_max 0.9944
_exptl_absorpt_correction_T_min 0.9211
_exptl_absorpt_correction_type multi-scan
_exptl_absorpt_process_details 'Denzo (Otwinowski, Borek, Majewski & Minor, 2003)'
_exptl_crystal_colour yellow-orange
_exptl_crystal_density_diffrn 1.359
_exptl_crystal_density_method 'not measured'
_exptl_crystal_description plate
_exptl_crystal_F_000 840
_exptl_crystal_size_max 0.15
_exptl_crystal_size_mid 0.07
_exptl_crystal_size_min 0.01
_refine_diff_density_max 0.971
_refine_diff_density_min -0.957
_refine_diff_density_rms 0.110
_refine_ls_extinction_method none
_refine_ls_goodness_of_fit_ref 1.086
_refine_ls_hydrogen_treatment mixed
_refine_ls_matrix_type full
_refine_ls_number_parameters 309
_refine_ls_number_reflns 3414
_refine_ls_number_restraints 185
_refine_ls_restrained_S_all 1.070
_refine_ls_R_factor_all 0.0952
_refine_ls_R_factor_gt 0.0720
_refine_ls_shift/su_max 0.000
_refine_ls_shift/su_mean 0.000
_refine_ls_structure_factor_coef Fsqd
_refine_ls_weighting_details 'calc w=1/[\s^2^(Fo^2^)+(0.0396P)^2^+11.0003P] where P=(Fo^2^+2Fc^2^)/3'
_refine_ls_weighting_scheme calc
_refine_ls_wR_factor_gt 0.1610
_refine_ls_wR_factor_ref 0.1762
_reflns_number_gt 2696
_reflns_number_total 3414
_reflns_threshold_expression >2sigma(I)
_cod_data_source_file c3dt51497h.txt
_cod_data_source_block erk7001
_cod_original_sg_symbol_H-M P21/n
_cod_database_code 7021899

loop_
_symmetry_equiv_pos_as_xyz
'x, y, z'
'-x+1/2, y+1/2, -z+1/2'
'-x, -y, -z'
'x-1/2, -y-1/2, z-1/2'

loop_
_atom_site_label
_atom_site_type_symbol
_atom_site_fract_x
_atom_site_fract_y
_atom_site_fract_z
_atom_site_U_iso_or_equiv
_atom_site_adp_type
_atom_site_occupancy
_atom_site_symmetry_multiplicity
_atom_site_calc_flag
_atom_site_refinement_flags
_atom_site_disorder_assembly
_atom_site_disorder_group
Zr1 Zr 0.46585(5) 0.86747(8) 0.16719(4) 0.0377(2) Uani 1 1 d . . .
C11 C 0.366(2) 0.745(4) 0.0323(15) 0.064(8) Uani 0.47(3) 1 d PDU A 1
H11 H 0.3749 0.7910 -0.0126 0.077 Uiso 0.47(3) 1 calc PR A 1
C12 C 0.4192(15) 0.611(4) 0.0788(19) 0.057(7) Uani 0.47(3) 1 d PDU A 1
H12 H 0.4688 0.5513 0.0703 0.068 Uiso 0.47(3) 1 calc PR A 1
C13 C 0.384(2) 0.582(3) 0.1404(14) 0.058(7) Uani 0.47(3) 1 d PDU A 1
H13 H 0.4065 0.5004 0.1809 0.070 Uiso 0.47(3) 1 calc PR A 1
C14 C 0.3095(17) 0.697(3) 0.1308(14) 0.057(6) Uani 0.47(3) 1 d PDU A 1
H14 H 0.2734 0.7044 0.1638 0.069 Uiso 0.47(3) 1 calc PR A 1
C15 C 0.2976(17) 0.799(3) 0.0635(16) 0.053(7) Uani 0.47(3) 1 d PDU A 1
H15 H 0.2527 0.8856 0.0434 0.064 Uiso 0.47(3) 1 calc PR A 1
C11A C 0.3391(16) 0.779(2) 0.0301(11) 0.049(5) Uani 0.53(3) 1 d PDU A 2
H11A H 0.3200 0.8554 -0.0131 0.058 Uiso 0.53(3) 1 calc PR A 2
C12A C 0.4158(12) 0.666(2) 0.0475(11) 0.043(4) Uani 0.53(3) 1 d PDU A 2
H12A H 0.4587 0.6551 0.0205 0.052 Uiso 0.53(3) 1 calc PR A 2
C13A C 0.4155(14) 0.571(2) 0.1137(14) 0.050(5) Uani 0.53(3) 1 d PDU A 2
H13A H 0.4576 0.4816 0.1379 0.060 Uiso 0.53(3) 1 calc PR A 2
C14A C 0.3422(18) 0.631(3) 0.1373(12) 0.063(6) Uani 0.53(3) 1 d PDU A 2
H14A H 0.3270 0.5886 0.1802 0.075 Uiso 0.53(3) 1 calc PR A 2
C15A C 0.2948(14) 0.763(3) 0.0869(16) 0.057(6) Uani 0.53(3) 1 d PDU A 2
H15A H 0.2440 0.8279 0.0902 0.069 Uiso 0.53(3) 1 calc PR A 2
C1 C 0.4805(6) 0.8073(10) 0.2972(5) 0.0504(19) Uani 1 1 d . A .
C2 C 0.5653(5) 0.7917(10) 0.2975(5) 0.0469(18) Uani 1 1 d . A .
C3 C 0.6317(6) 0.8185(11) 0.2619(5) 0.0453(18) Uani 1 1 d . A .
H03 H 0.678(6) 0.901(11) 0.277(5) 0.06(3) Uiso 1 1 d . . .
C4 C 0.6235(5) 0.7387(10) 0.1890(5) 0.0438(17) Uani 1 1 d . A .
H04 H 0.601(7) 0.634(13) 0.192(6) 0.08(3) Uiso 1 1 d . . .
C5 C 0.4364(6) 0.7667(11) 0.3596(5) 0.061(2) Uani 1 1 d D . .
C6 C 0.3573(12) 0.888(2) 0.3553(12) 0.082(5) Uani 0.71(3) 1 d PDU A 1
H6A H 0.3310 0.8591 0.3955 0.122 Uiso 0.71(3) 1 calc PR A 1
H6B H 0.3063 0.8837 0.3020 0.122 Uiso 0.71(3) 1 calc PR A 1
H6C H 0.3838 1.0002 0.3655 0.122 Uiso 0.71(3) 1 calc PR A 1
C7 C 0.3994(15) 0.5870(16) 0.3496(11) 0.078(5) Uani 0.71(3) 1 d PDU A 1
H7A H 0.3716 0.5634 0.3895 0.117 Uiso 0.71(3) 1 calc PR A 1
H7B H 0.4527 0.5112 0.3570 0.117 Uiso 0.71(3) 1 calc PR A 1
H7C H 0.3503 0.5725 0.2959 0.117 Uiso 0.71(3) 1 calc PR A 1
C8 C 0.5188(10) 0.779(2) 0.4452(7) 0.071(5) Uani 0.71(3) 1 d PDU A 1
H8A H 0.4928 0.7543 0.4861 0.107 Uiso 0.71(3) 1 calc PR A 1
H8B H 0.5453 0.8913 0.4534 0.107 Uiso 0.71(3) 1 calc PR A 1
H8C H 0.5696 0.7001 0.4492 0.107 Uiso 0.71(3) 1 calc PR A 1
C6A C 0.3293(15) 0.819(6) 0.318(3) 0.084(12) Uani 0.29(3) 1 d PDU A 2
H6A1 H 0.2970 0.7450 0.2730 0.125 Uiso 0.29(3) 1 calc PR A 2
H6A2 H 0.3256 0.9324 0.2990 0.125 Uiso 0.29(3) 1 calc PR A 2
H6A3 H 0.2979 0.8109 0.3567 0.125 Uiso 0.29(3) 1 calc PR A 2
C7A C 0.441(4) 0.580(2) 0.376(3) 0.080(12) Uani 0.29(3) 1 d PDU A 2
H7A1 H 0.4040 0.5212 0.3262 0.119 Uiso 0.29(3) 1 calc PR A 2
H7A2 H 0.4131 0.5563 0.4159 0.119 Uiso 0.29(3) 1 calc PR A 2
H7A3 H 0.5074 0.5428 0.3958 0.119 Uiso 0.29(3) 1 calc PR A 2
C8A C 0.491(3) 0.864(6) 0.436(2) 0.101(13) Uani 0.29(3) 1 d PDU A 2
H8A1 H 0.4643 0.8400 0.4762 0.151 Uiso 0.29(3) 1 calc PR A 2
H8A2 H 0.4863 0.9819 0.4240 0.151 Uiso 0.29(3) 1 calc PR A 2
H8A3 H 0.5590 0.8307 0.4564 0.151 Uiso 0.29(3) 1 calc PR A 2
C16 C 0.3843(7) 1.1417(11) 0.1255(8) 0.073(3) Uani 1 1 d . A .
H16 H 0.3163 1.1402 0.1047 0.088 Uiso 1 1 calc R . .
C17 C 0.4420(8) 1.1255(11) 0.0813(6) 0.071(3) Uani 1 1 d . A .
H17 H 0.4201 1.1142 0.0249 0.085 Uiso 1 1 calc R . .
C18 C 0.5363(7) 1.1286(11) 0.1335(7) 0.066(3) Uani 1 1 d . A .
H18 H 0.5909 1.1156 0.1200 0.079 Uiso 1 1 calc R . .
C19 C 0.5367(8) 1.1544(10) 0.2105(6) 0.070(3) Uani 1 1 d . A .
H19 H 0.5919 1.1657 0.2582 0.084 Uiso 1 1 calc R . .
C20 C 0.4431(10) 1.1604(10) 0.2048(7) 0.077(3) Uani 1 1 d . A .
H20 H 0.4225 1.1749 0.2480 0.093 Uiso 1 1 calc R . .
C21 C 0.6946(5) 0.7582(9) 0.1502(4) 0.0409(16) Uani 1 1 d . . .
C22 C 0.7044(5) 0.6299(10) 0.1017(4) 0.0464(17) Uani 1 1 d . A .
H22 H 0.6667 0.5331 0.0950 0.056 Uiso 1 1 calc R . .
C23 C 0.7694(6) 0.6421(12) 0.0625(5) 0.055(2) Uani 1 1 d . . .
H23 H 0.7745 0.5552 0.0291 0.067 Uiso 1 1 calc R A .
C24 C 0.8261(6) 0.7835(13) 0.0735(5) 0.059(2) Uani 1 1 d . A .
H24 H 0.8711 0.7916 0.0485 0.071 Uiso 1 1 calc R . .
C25 C 0.8169(6) 0.9106(11) 0.1204(5) 0.057(2) Uani 1 1 d . . .
H25 H 0.8543 1.0076 0.1262 0.068 Uiso 1 1 calc R A .
C26 C 0.7527(5) 0.8985(10) 0.1597(5) 0.0459(18) Uani 1 1 d . A .
H26 H 0.7484 0.9862 0.1931 0.055 Uiso 1 1 calc R . .

loop_
_atom_site_aniso_label
_atom_site_aniso_U_11
_atom_site_aniso_U_22
_atom_site_aniso_U_33
_atom_site_aniso_U_23
_atom_site_aniso_U_13
_atom_site_aniso_U_12
Zr1 0.0383(4) 0.0294(4) 0.0419(4) 0.0009(3) 0.0113(3) -0.0003(3)
C11 0.061(11) 0.063(12) 0.065(10) -0.011(8) 0.020(8) 0.000(8)
C12 0.061(9) 0.051(10) 0.058(10) -0.011(8) 0.023(8) 0.000(7)
C13 0.062(10) 0.044(9) 0.066(10) -0.003(7) 0.020(8) -0.006(8)
C14 0.053(9) 0.052(10) 0.065(10) 0.004(8) 0.020(7) -0.006(7)
C15 0.054(10) 0.043(9) 0.053(10) 0.011(8) 0.010(7) -0.005(7)
C11A 0.048(9) 0.028(7) 0.057(8) -0.001(6) 0.005(6) 0.012(6)
C12A 0.052(8) 0.036(8) 0.034(7) -0.003(6) 0.007(6) -0.004(6)
C13A 0.053(8) 0.035(7) 0.056(9) 0.006(7) 0.015(7) -0.017(6)
C14A 0.053(9) 0.060(10) 0.073(9) -0.005(7) 0.021(7) -0.013(8)
C15A 0.045(8) 0.062(10) 0.060(10) 0.006(8) 0.014(7) -0.008(7)
C1 0.051(5) 0.048(5) 0.052(5) 0.007(4) 0.020(4) 0.008(4)
C2 0.047(4) 0.042(4) 0.045(4) 0.004(4) 0.009(3) -0.003(3)
C3 0.041(4) 0.050(5) 0.044(4) 0.001(4) 0.014(3) 0.005(4)
C4 0.041(4) 0.036(4) 0.055(5) 0.006(4) 0.019(4) 0.001(3)
C5 0.055(5) 0.076(6) 0.066(6) 0.011(5) 0.037(5) 0.013(5)
C6 0.083(8) 0.089(9) 0.086(9) 0.005(7) 0.047(7) 0.016(7)
C7 0.081(9) 0.085(8) 0.073(8) 0.011(6) 0.036(7) -0.008(6)
C8 0.076(7) 0.083(9) 0.067(7) 0.001(6) 0.042(6) -0.002(6)
C6A 0.085(14) 0.092(15) 0.087(14) -0.002(9) 0.047(10) 0.000(9)
C7A 0.080(14) 0.086(14) 0.076(14) 0.006(9) 0.034(10) 0.004(9)
C8A 0.102(15) 0.107(16) 0.102(15) -0.005(10) 0.049(10) 0.001(10)
C16 0.058(5) 0.038(5) 0.114(9) 0.003(6) 0.022(6) 0.013(4)
C17 0.107(8) 0.036(5) 0.055(5) 0.012(4) 0.014(5) 0.006(5)
C18 0.062(5) 0.041(5) 0.103(8) 0.027(5) 0.042(5) 0.008(4)
C19 0.082(7) 0.032(5) 0.068(6) -0.002(4) -0.004(5) -0.010(4)
C20 0.138(10) 0.028(5) 0.090(8) 0.000(5) 0.070(8) 0.011(5)
C21 0.039(4) 0.039(4) 0.038(4) 0.005(3) 0.007(3) 0.004(3)
C22 0.043(4) 0.047(4) 0.045(4) -0.001(4) 0.012(3) 0.006(4)
C23 0.057(5) 0.064(5) 0.041(4) -0.007(4) 0.014(4) 0.016(4)
C24 0.053(5) 0.081(7) 0.048(5) 0.006(5) 0.024(4) 0.008(5)
C25 0.055(5) 0.058(5) 0.060(5) 0.009(4) 0.025(4) -0.002(4)
C26 0.051(4) 0.039(4) 0.050(4) -0.005(4) 0.023(4) 0.003(3)

loop_
_atom_type_symbol
_atom_type_description
_atom_type_scat_dispersion_real
_atom_type_scat_dispersion_imag
_atom_type_scat_source
C C 0.0033 0.0016 'International Tables Vol C Tables 4.2.6.8 and 6.1.1.4'
H H 0.0000 0.0000 'International Tables Vol C Tables 4.2.6.8 and 6.1.1.4'
Zr Zr -2.9673 0.5597 'International Tables Vol C Tables 4.2.6.8 and 6.1.1.4'

loop_
_geom_angle_atom_site_label_1
_geom_angle_atom_site_label_2
_geom_angle_atom_site_label_3
_geom_angle
C1 Zr1 C2 31.8(3)
C1 Zr1 C3 65.3(3)
C2 Zr1 C3 33.6(3)
C1 Zr1 C4 91.8(3)
C2 Zr1 C4 61.4(3)
C3 Zr1 C4 33.5(3)
C1 Zr1 C16 109.7(4)
C2 Zr1 C16 125.9(3)
C3 Zr1 C16 127.0(3)
C4 Zr1 C16 138.5(3)
C1 Zr1 C20 84.0(3)
C2 Zr1 C20 94.4(4)
C3 Zr1 C20 99.8(4)
C4 Zr1 C20 124.8(4)
C16 Zr1 C20 31.7(3)
C1 Zr1 C11 133.2(6)
C2 Zr1 C11 141.7(8)
C3 Zr1 C11 132.9(8)
C4 Zr1 C11 99.9(8)
C16 Zr1 C11 90.8(8)
C20 Zr1 C11 122.4(8)
C1 Zr1 C18 121.8(3)
C2 Zr1 C18 107.0(3)
C3 Zr1 C18 83.9(3)
C4 Zr1 C18 85.8(3)
C16 Zr1 C18 52.7(3)
C20 Zr1 C18 52.7(3)
C11 Zr1 C18 104.3(6)
C1 Zr1 C17 136.5(3)
C2 Zr1 C17 135.8(3)
C3 Zr1 C17 115.3(3)
C4 Zr1 C17 110.3(3)
C16 Zr1 C17 31.9(3)
C20 Zr1 C17 52.5(3)
C11 Zr1 C17 80.8(7)
C18 Zr1 C17 31.4(3)
C1 Zr1 C19 90.7(3)
C2 Zr1 C19 84.0(3)
C3 Zr1 C19 74.8(3)
C4 Zr1 C19 94.0(3)
C16 Zr1 C19 52.2(3)
C20 Zr1 C19 31.4(3)
C11 Zr1 C19 132.8(7)
C18 Zr1 C19 32.0(3)
C17 Zr1 C19 52.1(3)
C1 Zr1 C12 111.1(9)
C2 Zr1 C12 109.6(8)
C3 Zr1 C12 105.6(6)
C4 Zr1 C12 77.2(5)
C16 Zr1 C12 123.0(8)
C20 Zr1 C12 154.1(7)
C11 Zr1 C12 32.4(4)
C18 Zr1 C12 124.7(9)
C17 Zr1 C12 110.2(9)
C19 Zr1 C12 156.5(8)
C1 Zr1 C15A 101.1(6)
C2 Zr1 C15A 127.1(7)
C3 Zr1 C15A 150.8(7)
C4 Zr1 C15A 130.1(5)
C16 Zr1 C15A 81.3(6)
C20 Zr1 C15A 104.5(6)
C11 Zr1 C15A 39.2(7)
C18 Zr1 C15A 123.9(7)
C17 Zr1 C15A 92.6(7)
C19 Zr1 C15A 133.2(6)
C12 Zr1 C15A 53.2(7)
C15 C11 C12 109.5(14)
C15 C11 Zr1 75.7(15)
C12 C11 Zr1 74.6(14)
C15 C11 H11 125.2
C12 C11 H11 125.2
Zr1 C11 H11 116.3
C11 C12 C13 107.0(14)
C11 C12 Zr1 72.9(14)
C13 C12 Zr1 74.9(13)
C11 C12 H12 126.5
C13 C12 H12 126.5
Zr1 C12 H12 117.8
C14 C13 C12 108.1(15)
C14 C13 Zr1 74.7(12)
C12 C13 Zr1 73.0(12)
C14 C13 H13 126.0
C12 C13 H13 126.0
Zr1 C13 H13 118.3
C13 C14 C15 108.9(15)
C13 C14 Zr1 73.6(12)
C15 C14 Zr1 73.5(13)
C13 C14 H14 125.6
C15 C14 H14 125.6
Zr1 C14 H14 119.2
C11 C15 C14 106.5(14)
C11 C15 Zr1 72.1(15)
C14 C15 Zr1 74.5(13)
C11 C15 H15 126.7
C14 C15 H15 126.7
Zr1 C15 H15 118.7
C12A C11A C15A 110.1(12)
C12A C11A Zr1 73.9(10)
C15A C11A Zr1 73.4(12)
C12A C11A H11A 124.9
C15A C11A H11A 124.9
Zr1 C11A H11A 119.5
C11A C12A C13A 106.1(13)
C11A C12A Zr1 74.4(10)
C13A C12A Zr1 74.5(9)
C11A C12A H12A 126.9
C13A C12A H12A 126.9
Zr1 C12A H12A 116.5
C14A C13A C12A 108.5(14)
C14A C13A Zr1 73.8(11)
C12A C13A Zr1 73.6(9)
C14A C13A H13A 125.7
C12A C13A H13A 125.7
Zr1 C13A H13A 118.8
C13A C14A C15A 109.2(14)
C13A C14A Zr1 74.6(10)
C15A C14A Zr1 73.7(12)
C13A C14A H14A 125.4
C15A C14A H14A 125.4
Zr1 C14A H14A 118.2
C14A C15A C11A 105.9(13)
C14A C15A Zr1 74.5(11)
C11A C15A Zr1 74.6(11)
C14A C15A H15A 127.0
C11A C15A H15A 127.0
Zr1 C15A H15A 116.3
C2 C1 C5 132.8(7)
C2 C1 Zr1 74.8(5)
C5 C1 Zr1 151.4(6)
C1 C2 C3 150.5(8)
C1 C2 Zr1 73.3(5)
C3 C2 Zr1 78.1(5)
C2 C3 C4 121.7(8)
C2 C3 Zr1 68.3(4)
C4 C3 Zr1 73.8(4)
C2 C3 H03 124(5)
C4 C3 H03 114(5)
Zr1 C3 H03 123(5)
C3 C4 C21 123.8(7)
C3 C4 Zr1 72.6(4)
C21 C4 Zr1 133.9(5)
C3 C4 H04 105(6)
C21 C4 H04 118(6)
Zr1 C4 H04 93(6)
C6 C5 C8A 82.1(19)
C6 C5 C7A 128.4(19)
C8A C5 C7A 111(2)
C6 C5 C7 111.2(8)
C8A C5 C7 130(2)
C7A C5 C7 23.4(17)
C6 C5 C1 111.6(8)
C8A C5 C1 108.1(19)
C7A C5 C1 110.5(18)
C7 C5 C1 110.6(9)
C6 C5 C6A 32.2(16)
C8A C5 C6A 113.9(19)
C7A C5 C6A 108.5(19)
C7 C5 C6A 86.3(18)
C1 C5 C6A 104.3(16)
C6 C5 C8 108.6(8)
C8A C5 C8 29.1(19)
C7A C5 C8 85.2(18)
C7 C5 C8 106.9(8)
C1 C5 C8 107.7(8)
C6A C5 C8 137.8(18)
C5 C6 H6A 109.5
C5 C6 H6B 109.5
H6A C6 H6B 109.5
C5 C6 H6C 109.5
H6A C6 H6C 109.5
H6B C6 H6C 109.5
C5 C7 H7A 109.5
C5 C7 H7B 109.5
H7A C7 H7B 109.5
C5 C7 H7C 109.5
H7A C7 H7C 109.5
H7B C7 H7C 109.5
C5 C8 H8A 109.5
C5 C8 H8B 109.5
H8A C8 H8B 109.5
C5 C8 H8C 109.5
H8A C8 H8C 109.5
H8B C8 H8C 109.5
C5 C6A H6A1 109.5
C5 C6A H6A2 109.5
H6A1 C6A H6A2 109.5
C5 C6A H6A3 109.5
H6A1 C6A H6A3 109.5
H6A2 C6A H6A3 109.5
C5 C7A H7A1 109.5
C5 C7A H7A2 109.5
H7A1 C7A H7A2 109.5
C5 C7A H7A3 109.5
H7A1 C7A H7A3 109.5
H7A2 C7A H7A3 109.5
C5 C8A H8A1 109.5
C5 C8A H8A2 109.5
H8A1 C8A H8A2 109.5
C5 C8A H8A3 109.5
H8A1 C8A H8A3 109.5
H8A2 C8A H8A3 109.5
C20 C16 C17 108.2(9)
C20 C16 Zr1 74.7(5)
C17 C16 Zr1 75.4(5)
C20 C16 H16 125.9
C17 C16 H16 125.9
Zr1 C16 H16 116.1
C18 C17 C16 108.1(9)
C18 C17 Zr1 74.1(5)
C16 C17 Zr1 72.7(5)
C18 C17 H17 125.9
C16 C17 H17 125.9
Zr1 C17 H17 119.2
C17 C18 C19 107.4(9)
C17 C18 Zr1 74.5(5)
C19 C18 Zr1 74.5(5)
C17 C18 H18 126.3
C19 C18 H18 126.3
Zr1 C18 H18 116.8
C20 C19 C18 108.1(9)
C20 C19 Zr1 73.2(5)
C18 C19 Zr1 73.5(5)
C20 C19 H19 126.0
C18 C19 H19 126.0
Zr1 C19 H19 119.2
C19 C20 C16 108.2(9)
C19 C20 Zr1 75.4(5)
C16 C20 Zr1 73.6(5)
C19 C20 H20 125.9
C16 C20 H20 125.9
Zr1 C20 H20 117.2
C22 C21 C26 117.8(7)
C22 C21 C4 118.6(7)
C26 C21 C4 123.5(7)
C21 C22 C23 121.3(8)
C21 C22 H22 119.4
C23 C22 H22 119.4
C24 C23 C22 119.2(8)
C24 C23 H23 120.4
C22 C23 H23 120.4
C25 C24 C23 120.2(8)
C25 C24 H24 119.9
C23 C24 H24 119.9
C24 C25 C26 120.6(8)
C24 C25 H25 119.7
C26 C25 H25 119.7
C25 C26 C21 120.7(7)
C25 C26 H26 119.6
C21 C26 H26 119.6

loop_
_geom_bond_atom_site_label_1
_geom_bond_atom_site_label_2
_geom_bond_distance
Zr1 C1 2.304(8)
Zr1 C2 2.321(7)
Zr1 C3 2.446(8)
Zr1 C4 2.461(7)
Zr1 C16 2.488(9)
Zr1 C20 2.502(8)
Zr1 C11 2.51(3)
Zr1 C18 2.516(8)
Zr1 C17 2.522(9)
Zr1 C19 2.529(8)
Zr1 C12 2.53(2)
Zr1 C15A 2.55(2)
C11 C15 1.403(14)
C11 C12 1.407(14)
C11 H11 0.9400
C12 C13 1.407(14)
C12 H12 0.9400
C13 C14 1.402(14)
C13 H13 0.9400
C14 C15 1.409(14)
C14 H14 0.9400
C15 H15 0.9400
C11A C12A 1.403(13)
C11A C15A 1.412(13)
C11A H11A 0.9400
C12A C13A 1.410(13)
C12A H12A 0.9400
C13A C14A 1.400(14)
C13A H13A 0.9400
C14A C15A 1.400(14)
C14A H14A 0.9400
C15A H15A 0.9400
C1 C2 1.269(10)
C1 C5 1.530(11)
C2 C3 1.383(11)
C3 C4 1.415(11)
C3 H03 0.92(9)
C4 C21 1.479(10)
C4 H04 0.91(10)
C5 C6 1.510(11)
C5 C8A 1.515(16)
C5 C7A 1.524(16)
C5 C7 1.529(12)
C5 C6A 1.542(15)
C5 C8 1.563(12)
C6 H6A 0.9700
C6 H6B 0.9700
C6 H6C 0.9700
C7 H7A 0.9700
C7 H7B 0.9700
C7 H7C 0.9700
C8 H8A 0.9700
C8 H8B 0.9700
C8 H8C 0.9700
C6A H6A1 0.9700
C6A H6A2 0.9700
C6A H6A3 0.9700
C7A H7A1 0.9700
C7A H7A2 0.9700
C7A H7A3 0.9700
C8A H8A1 0.9700
C8A H8A2 0.9700
C8A H8A3 0.9700
C16 C20 1.365(15)
C16 C17 1.378(14)
C16 H16 0.9400
C17 C18 1.364(13)
C17 H17 0.9400
C18 C19 1.391(14)
C18 H18 0.9400
C19 C20 1.362(14)
C19 H19 0.9400
C20 H20 0.9400
C21 C22 1.390(10)
C21 C26 1.392(10)
C22 C23 1.398(11)
C22 H22 0.9400
C23 C24 1.384(13)
C23 H23 0.9400
C24 C25 1.360(12)
C24 H24 0.9400
C25 C26 1.391(10)
C25 H25 0.9400
C26 H26 0.9400

loop_
_geom_torsion_atom_site_label_1
_geom_torsion_atom_site_label_2
_geom_torsion_atom_site_label_3
_geom_torsion_atom_site_label_4
_geom_torsion
C1 Zr1 C11 C15 59(2)
C2 Zr1 C11 C15 105(2)
C3 Zr1 C11 C15 154.3(14)
C4 Zr1 C11 C15 161.2(15)
C16 Zr1 C11 C15 -59.2(16)
C20 Zr1 C11 C15 -56.0(17)
C18 Zr1 C11 C15 -110.7(15)
C17 Zr1 C11 C15 -89.6(17)
C19 Zr1 C11 C15 -93.8(14)
C12 Zr1 C11 C15 115.3(16)
C15A Zr1 C11 C15 16.1(10)
C1 Zr1 C11 C12 -56(2)
C2 Zr1 C11 C12 -10(2)
C3 Zr1 C11 C12 39.0(17)
C4 Zr1 C11 C12 45.9(16)
C16 Zr1 C11 C12 -174.4(16)
C20 Zr1 C11 C12 -171.3(15)
C18 Zr1 C11 C12 134.0(15)
C17 Zr1 C11 C12 155.1(17)
C19 Zr1 C11 C12 150.9(12)
C15A Zr1 C11 C12 -99.2(14)
C15 C11 C12 C13 -1(3)
Zr1 C11 C12 C13 67.7(17)
C15 C11 C12 Zr1 -68(2)
C1 Zr1 C12 C11 139.5(16)
C2 Zr1 C12 C11 173.5(14)
C3 Zr1 C12 C11 -151.4(14)
C4 Zr1 C12 C11 -133.5(17)
C16 Zr1 C12 C11 7(2)
C20 Zr1 C12 C11 17(3)
C18 Zr1 C12 C11 -57.9(15)
C17 Zr1 C12 C11 -26.3(17)
C19 Zr1 C12 C11 -63.7(18)
C15A Zr1 C12 C11 51.3(11)
C1 Zr1 C12 C13 26.0(17)
C2 Zr1 C12 C13 59.9(15)
C3 Zr1 C12 C13 95.0(15)
C4 Zr1 C12 C13 112.9(17)
C16 Zr1 C12 C13 -107.0(19)
C20 Zr1 C12 C13 -97(3)
C11 Zr1 C12 C13 -113.6(16)
C18 Zr1 C12 C13 -171.5(14)
C17 Zr1 C12 C13 -139.9(16)
C19 Zr1 C12 C13 -177.3(11)
C15A Zr1 C12 C13 -62.3(11)
C11 C12 C13 C14 1(3)
Zr1 C12 C13 C14 67.0(17)
C11 C12 C13 Zr1 -66.4(18)
C1 Zr1 C13 C14 89.5(16)
C2 Zr1 C13 C14 119.8(15)
C3 Zr1 C13 C14 150.9(13)
C4 Zr1 C13 C14 -178.7(15)
C16 Zr1 C13 C14 -19(2)
C20 Zr1 C13 C14 20(2)
C11 Zr1 C13 C14 -76.9(11)
C18 Zr1 C13 C14 -97(3)
C17 Zr1 C13 C14 -60(2)
C19 Zr1 C13 C14 58(4)
C12 Zr1 C13 C14 -114.8(16)
C15A Zr1 C13 C14 -25.2(10)
C1 Zr1 C13 C12 -155.6(17)
C2 Zr1 C13 C12 -125.3(16)
C3 Zr1 C13 C12 -94.3(15)
C4 Zr1 C13 C12 -63.9(16)
C16 Zr1 C13 C12 96(2)
C20 Zr1 C13 C12 135.2(18)
C11 Zr1 C13 C12 37.9(9)
C18 Zr1 C13 C12 17(3)
C17 Zr1 C13 C12 55(2)
C19 Zr1 C13 C12 173(3)
C15A Zr1 C13 C12 89.7(13)
C12 C13 C14 C15 0(3)
Zr1 C13 C14 C15 65.6(17)
C12 C13 C14 Zr1 -65.9(17)
C1 Zr1 C14 C13 -86.1(16)
C2 Zr1 C14 C13 -64.9(15)
C3 Zr1 C14 C13 -39.4(17)
C4 Zr1 C14 C13 1.5(18)
C16 Zr1 C14 C13 164.8(15)
C20 Zr1 C14 C13 -166.7(14)
C11 Zr1 C14 C13 78.2(11)
C18 Zr1 C14 C13 137.5(17)
C17 Zr1 C14 C13 136.4(16)
C19 Zr1 C14 C13 -167.6(12)
C12 Zr1 C14 C13 37.2(9)
C15A Zr1 C14 C13 120(2)
C1 Zr1 C14 C15 157.9(16)
C2 Zr1 C14 C15 179.0(14)
C3 Zr1 C14 C15 -155.4(13)
C4 Zr1 C14 C15 -114.6(16)
C16 Zr1 C14 C15 48.7(15)
C20 Zr1 C14 C15 77.2(15)
C11 Zr1 C14 C15 -37.8(9)
C18 Zr1 C14 C15 21(2)
C17 Zr1 C14 C15 20.3(17)
C19 Zr1 C14 C15 76.3(15)
C12 Zr1 C14 C15 -78.9(11)
C15A Zr1 C14 C15 3.9(17)
C12 C11 C15 C14 1(3)
Zr1 C11 C15 C14 -67.2(17)
C12 C11 C15 Zr1 67.7(19)
C13 C14 C15 C11 0(3)
Zr1 C14 C15 C11 65.5(19)
C13 C14 C15 Zr1 -65.6(16)
C1 Zr1 C15 C11 -137.4(17)
C2 Zr1 C15 C11 -115.0(19)
C3 Zr1 C15 C11 -58(3)
C4 Zr1 C15 C11 -24(2)
C16 Zr1 C15 C11 117.2(18)
C20 Zr1 C15 C11 134.4(16)
C18 Zr1 C15 C11 80.1(16)
C17 Zr1 C15 C11 85.4(17)
C19 Zr1 C15 C11 113.6(14)
C12 Zr1 C15 C11 -37.0(10)
C15A Zr1 C15 C11 -120(4)
C1 Zr1 C15 C14 -23.8(16)
C2 Zr1 C15 C14 -1(2)
C3 Zr1 C15 C14 55(3)
C4 Zr1 C15 C14 89.1(19)
C16 Zr1 C15 C14 -129.2(17)
C20 Zr1 C15 C14 -112.1(15)
C11 Zr1 C15 C14 113.5(16)
C18 Zr1 C15 C14 -166.3(14)
C17 Zr1 C15 C14 -161.0(16)
C19 Zr1 C15 C14 -132.8(12)
C12 Zr1 C15 C14 76.5(11)
C15A Zr1 C15 C14 -7(3)
C1 Zr1 C11A C12A -95.2(15)
C2 Zr1 C11A C12A -52(2)
C3 Zr1 C11A C12A 9.8(17)
C4 Zr1 C11A C12A 16.9(14)
C16 Zr1 C11A C12A 155.8(13)
C20 Zr1 C11A C12A 161.9(11)
C11 Zr1 C11A C12A 9(3)
C18 Zr1 C11A C12A 107.2(12)
C17 Zr1 C11A C12A 123.7(14)
C19 Zr1 C11A C12A 129.6(10)
C12 Zr1 C11A C12A -21.3(8)
C15A Zr1 C11A C12A -117.4(13)
C1 Zr1 C11A C15A 22.2(17)
C2 Zr1 C11A C15A 66(2)
C3 Zr1 C11A C15A 127.2(16)
C4 Zr1 C11A C15A 134.3(14)
C16 Zr1 C11A C15A -86.8(14)
C20 Zr1 C11A C15A -80.7(13)
C11 Zr1 C11A C15A 126(4)
C18 Zr1 C11A C15A -135.4(13)
C17 Zr1 C11A C15A -118.9(15)
C19 Zr1 C11A C15A -113.0(12)
C12 Zr1 C11A C15A 96.0(12)
C15A C11A C12A C13A 3(2)
Zr1 C11A C12A C13A 68.3(11)
C15A C11A C12A Zr1 -65.0(15)
C1 Zr1 C12A C11A 111.3(14)
C2 Zr1 C12A C11A 150.2(12)
C3 Zr1 C12A C11A -173.8(11)
C4 Zr1 C12A C11A -164.0(13)
C16 Zr1 C12A C11A -25.7(14)
C20 Zr1 C12A C11A -27.9(16)
C11 Zr1 C12A C11A -4.5(17)
C18 Zr1 C12A C11A -82.2(12)
C17 Zr1 C12A C11A -54.1(13)
C19 Zr1 C12A C11A -80.3(12)
C12 Zr1 C12A C11A 118(2)
C15A Zr1 C12A C11A 35.8(8)
C1 Zr1 C12A C13A -0.9(14)
C2 Zr1 C12A C13A 38.0(13)
C3 Zr1 C12A C13A 74.1(12)
C4 Zr1 C12A C13A 83.9(13)
C16 Zr1 C12A C13A -137.9(12)
C20 Zr1 C12A C13A -140.0(13)
C11 Zr1 C12A C13A -117(2)
C18 Zr1 C12A C13A 165.6(11)
C17 Zr1 C12A C13A -166.2(12)
C19 Zr1 C12A C13A 167.5(9)
C12 Zr1 C12A C13A 6(2)
C15A Zr1 C12A C13A -76.4(9)
C11A C12A C13A C14A -2(2)
Zr1 C12A C13A C14A 66.1(13)
C11A C12A C13A Zr1 -68.2(12)
C1 Zr1 C13A C14A 63.8(14)
C2 Zr1 C13A C14A 95.8(13)
C3 Zr1 C13A C14A 129.5(13)
C4 Zr1 C13A C14A 154.7(15)
C16 Zr1 C13A C14A -58.2(18)
C20 Zr1 C13A C14A -22(3)
C11 Zr1 C13A C14A -88.3(12)
C18 Zr1 C13A C14A -137.0(15)
C17 Zr1 C13A C14A -98.6(16)
C19 Zr1 C13A C14A -170(2)
C12 Zr1 C13A C14A -121(3)
C15A Zr1 C13A C14A -36.5(8)
C1 Zr1 C13A C12A 179.3(12)
C2 Zr1 C13A C12A -148.7(11)
C3 Zr1 C13A C12A -115.0(11)
C4 Zr1 C13A C12A -89.8(12)
C16 Zr1 C13A C12A 57.3(17)
C20 Zr1 C13A C12A 93(2)
C11 Zr1 C13A C12A 27.2(10)
C18 Zr1 C13A C12A -21.5(15)
C17 Zr1 C13A C12A 16.9(15)
C19 Zr1 C13A C12A -55(3)
C12 Zr1 C13A C12A -6(2)
C15A Zr1 C13A C12A 79.0(9)
C12A C13A C14A C15A 0(2)
Zr1 C13A C14A C15A 66.1(15)
C12A C13A C14A Zr1 -65.9(12)
C1 Zr1 C14A C13A -115.1(14)
C2 Zr1 C14A C13A -88.6(13)
C3 Zr1 C14A C13A -60.1(13)
C4 Zr1 C14A C13A -26.0(14)
C16 Zr1 C14A C13A 137.2(13)
C20 Zr1 C14A C13A 169.3(11)
C11 Zr1 C14A C13A 63.5(11)
C18 Zr1 C14A C13A 91(2)
C17 Zr1 C14A C13A 104.0(16)
C19 Zr1 C14A C13A 175.8(10)
C12 Zr1 C14A C13A 20.9(10)
C15A Zr1 C14A C13A 115.9(15)
C1 Zr1 C14A C15A 129.0(14)
C2 Zr1 C14A C15A 155.5(13)
C3 Zr1 C14A C15A -176.0(11)
C4 Zr1 C14A C15A -141.9(13)
C16 Zr1 C14A C15A 21.4(14)
C20 Zr1 C14A C15A 53.5(14)
C11 Zr1 C14A C15A -52.3(11)
C18 Zr1 C14A C15A -25(3)
C17 Zr1 C14A C15A -11.9(17)
C19 Zr1 C14A C15A 60.0(17)
C12 Zr1 C14A C15A -94.9(14)
C13A C14A C15A C11A 2(2)
Zr1 C14A C15A C11A 68.5(15)
C13A C14A C15A Zr1 -66.7(14)
C12A C11A C15A C14A -3(2)
Zr1 C11A C15A C14A -68.5(15)
C12A C11A C15A Zr1 65.3(14)
C1 Zr1 C15A C14A -51.4(13)
C2 Zr1 C15A C14A -30.9(15)
C3 Zr1 C15A C14A 7(2)
C4 Zr1 C15A C14A 50.6(18)
C16 Zr1 C15A C14A -159.9(14)
C20 Zr1 C15A C14A -138.0(12)
C11 Zr1 C15A C14A 98.1(15)
C18 Zr1 C15A C14A 167.4(12)
C17 Zr1 C15A C14A 170.1(13)
C19 Zr1 C15A C14A -153.0(11)
C12 Zr1 C15A C14A 56.7(11)
C1 Zr1 C15A C11A -163.2(12)
C2 Zr1 C15A C11A -142.7(12)
C3 Zr1 C15A C11A -104.7(18)
C4 Zr1 C15A C11A -61.2(17)
C16 Zr1 C15A C11A 88.3(14)
C20 Zr1 C15A C11A 110.1(12)
C11 Zr1 C15A C11A -13.7(11)
C18 Zr1 C15A C11A 55.6(14)
C17 Zr1 C15A C11A 58.3(13)
C19 Zr1 C15A C11A 95.2(11)
C12 Zr1 C15A C11A -55.1(10)
C3 Zr1 C1 C2 -4.6(5)
C4 Zr1 C1 C2 16.5(5)
C16 Zr1 C1 C2 -127.3(5)
C20 Zr1 C1 C2 -108.3(6)
C11 Zr1 C1 C2 121.9(12)
C18 Zr1 C1 C2 -69.7(6)
C17 Zr1 C1 C2 -106.0(6)
C19 Zr1 C1 C2 -77.5(6)
C12 Zr1 C1 C2 93.5(7)
C15A Zr1 C1 C2 148.1(7)
C2 Zr1 C1 C5 -167.1(16)
C3 Zr1 C1 C5 -171.7(13)
C4 Zr1 C1 C5 -150.6(12)
C16 Zr1 C1 C5 65.6(13)
C20 Zr1 C1 C5 84.6(13)
C11 Zr1 C1 C5 -45.2(17)
C18 Zr1 C1 C5 123.2(12)
C17 Zr1 C1 C5 86.9(13)
C19 Zr1 C1 C5 115.4(13)
C12 Zr1 C1 C5 -73.6(13)
C15A Zr1 C1 C5 -19.0(14)
C5 C1 C2 C3 -173.1(13)
Zr1 C1 C2 C3 15.3(16)
C5 C1 C2 Zr1 171.6(10)
C3 Zr1 C2 C1 172.4(8)
C4 Zr1 C2 C1 -161.1(6)
C16 Zr1 C2 C1 67.8(6)
C20 Zr1 C2 C1 71.3(6)
C11 Zr1 C2 C1 -93.1(11)
C18 Zr1 C2 C1 123.6(5)
C17 Zr1 C2 C1 108.5(6)
C19 Zr1 C2 C1 101.0(6)
C12 Zr1 C2 C1 -98.6(8)
C15A Zr1 C2 C1 -40.6(8)
C1 Zr1 C2 C3 -172.4(8)
C4 Zr1 C2 C3 26.5(5)
C16 Zr1 C2 C3 -104.6(6)
C20 Zr1 C2 C3 -101.1(5)
C11 Zr1 C2 C3 94.5(11)
C18 Zr1 C2 C3 -48.8(6)
C17 Zr1 C2 C3 -63.9(7)
C19 Zr1 C2 C3 -71.4(6)
C12 Zr1 C2 C3 89.0(8)
C15A Zr1 C2 C3 147.0(7)
C1 C2 C3 C4 -68(2)
Zr1 C2 C3 C4 -53.2(7)
C1 C2 C3 Zr1 -14.9(16)
C1 Zr1 C3 C2 4.4(5)
C4 Zr1 C3 C2 -134.8(8)
C16 Zr1 C3 C2 101.2(6)
C20 Zr1 C3 C2 83.2(5)
C11 Zr1 C3 C2 -122.5(9)
C18 Zr1 C3 C2 133.6(5)
C17 Zr1 C3 C2 136.1(5)
C19 Zr1 C3 C2 102.4(6)
C12 Zr1 C3 C2 -102.0(10)
C15A Zr1 C3 C2 -62.8(12)
C1 Zr1 C3 C4 139.2(6)
C2 Zr1 C3 C4 134.8(8)
C16 Zr1 C3 C4 -124.0(5)
C20 Zr1 C3 C4 -142.0(5)
C11 Zr1 C3 C4 12.4(9)
C18 Zr1 C3 C4 -91.5(5)
C17 Zr1 C3 C4 -89.0(5)
C19 Zr1 C3 C4 -122.8(5)
C12 Zr1 C3 C4 32.9(10)
C15A Zr1 C3 C4 72.1(12)
C2 C3 C4 C21 -177.6(7)
Zr1 C3 C4 C21 131.7(7)
C2 C3 C4 Zr1 50.7(7)
C1 Zr1 C4 C3 -36.4(5)
C2 Zr1 C4 C3 -26.6(5)
C16 Zr1 C4 C3 86.6(7)
C20 Zr1 C4 C3 47.6(6)
C11 Zr1 C4 C3 -170.8(7)
C18 Zr1 C4 C3 85.4(5)
C17 Zr1 C4 C3 105.4(5)
C19 Zr1 C4 C3 54.4(5)
C12 Zr1 C4 C3 -147.6(10)
C15A Zr1 C4 C3 -142.6(9)
C1 Zr1 C4 C21 -156.9(8)
C2 Zr1 C4 C21 -147.1(9)
C3 Zr1 C4 C21 -120.5(10)
C16 Zr1 C4 C21 -34.0(10)
C20 Zr1 C4 C21 -72.9(8)
C11 Zr1 C4 C21 68.6(10)
C18 Zr1 C4 C21 -35.1(8)
C17 Zr1 C4 C21 -15.2(8)
C19 Zr1 C4 C21 -66.1(8)
C12 Zr1 C4 C21 91.9(12)
C15A Zr1 C4 C21 96.9(11)
C2 C1 C5 C6 146.9(13)
Zr1 C1 C5 C6 -50.1(17)
C2 C1 C5 C8A 58(3)
Zr1 C1 C5 C8A -139(3)
C2 C1 C5 C7A -64(2)
Zr1 C1 C5 C7A 99(2)
C2 C1 C5 C7 -88.7(14)
Zr1 C1 C5 C7 74.2(15)
C2 C1 C5 C6A 180(2)
Zr1 C1 C5 C6A -17(3)
C2 C1 C5 C8 27.8(15)
Zr1 C1 C5 C8 -169.2(12)
C1 Zr1 C16 C20 38.0(7)
C2 Zr1 C16 C20 6.7(8)
C3 Zr1 C16 C20 -35.4(8)
C4 Zr1 C16 C20 -79.0(9)
C11 Zr1 C16 C20 175.0(8)
C18 Zr1 C16 C20 -77.6(7)
C17 Zr1 C16 C20 -113.9(9)
C19 Zr1 C16 C20 -36.9(6)
C12 Zr1 C16 C20 171.4(10)
C15A Zr1 C16 C20 136.7(9)
C1 Zr1 C16 C17 151.9(6)
C2 Zr1 C16 C17 120.6(6)
C3 Zr1 C16 C17 78.5(7)
C4 Zr1 C16 C17 34.9(9)
C20 Zr1 C16 C17 113.9(9)
C11 Zr1 C16 C17 -71.1(8)
C18 Zr1 C16 C17 36.3(6)
C19 Zr1 C16 C17 77.0(7)
C12 Zr1 C16 C17 -74.7(10)
C15A Zr1 C16 C17 -109.4(8)
C20 C16 C17 C18 2.0(11)
Zr1 C16 C17 C18 -66.1(7)
C20 C16 C17 Zr1 68.1(7)
C1 Zr1 C17 C18 75.2(8)
C2 Zr1 C17 C18 28.6(9)
C3 Zr1 C17 C18 -4.7(7)
C4 Zr1 C17 C18 -40.8(7)
C16 Zr1 C17 C18 115.3(9)
C20 Zr1 C17 C18 78.0(7)
C11 Zr1 C17 C18 -138.1(9)
C19 Zr1 C17 C18 38.0(6)
C12 Zr1 C17 C18 -124.2(8)
C15A Zr1 C17 C18 -175.6(7)
C1 Zr1 C17 C16 -40.1(8)
C2 Zr1 C17 C16 -86.7(8)
C3 Zr1 C17 C16 -120.1(6)
C4 Zr1 C17 C16 -156.2(6)
C20 Zr1 C17 C16 -37.3(6)
C11 Zr1 C17 C16 106.6(9)
C18 Zr1 C17 C16 -115.3(9)
C19 Zr1 C17 C16 -77.3(7)
C12 Zr1 C17 C16 120.5(8)
C15A Zr1 C17 C16 69.0(8)
C16 C17 C18 C19 -2.6(10)
Zr1 C17 C18 C19 -67.8(6)
C16 C17 C18 Zr1 65.2(7)
C1 Zr1 C18 C17 -128.4(6)
C2 Zr1 C18 C17 -159.6(6)
C3 Zr1 C18 C17 175.7(7)
C4 Zr1 C18 C17 142.1(7)
C16 Zr1 C18 C17 -36.9(6)
C20 Zr1 C18 C17 -77.2(7)
C11 Zr1 C18 C17 42.9(10)
C19 Zr1 C18 C17 -113.5(9)
C12 Zr1 C18 C17 70.8(9)
C15A Zr1 C18 C17 5.3(9)
C1 Zr1 C18 C19 -14.9(7)
C2 Zr1 C18 C19 -46.1(6)
C3 Zr1 C18 C19 -70.8(6)
C4 Zr1 C18 C19 -104.4(6)
C16 Zr1 C18 C19 76.5(6)
C20 Zr1 C18 C19 36.3(6)
C11 Zr1 C18 C19 156.4(9)
C17 Zr1 C18 C19 113.5(9)
C12 Zr1 C18 C19 -175.7(8)
C15A Zr1 C18 C19 118.7(8)
C17 C18 C19 C20 2.3(10)
Zr1 C18 C19 C20 -65.6(6)
C17 C18 C19 Zr1 67.8(6)
C1 Zr1 C19 C20 -77.3(6)
C2 Zr1 C19 C20 -108.5(7)
C3 Zr1 C19 C20 -141.5(7)
C4 Zr1 C19 C20 -169.2(6)
C16 Zr1 C19 C20 37.3(6)
C11 Zr1 C19 C20 83.3(12)
C18 Zr1 C19 C20 115.3(9)
C17 Zr1 C19 C20 78.0(7)
C12 Zr1 C19 C20 124.3(16)
C15A Zr1 C19 C20 28.7(11)
C1 Zr1 C19 C18 167.4(6)
C2 Zr1 C19 C18 136.2(6)
C3 Zr1 C19 C18 103.2(6)
C4 Zr1 C19 C18 75.5(6)
C16 Zr1 C19 C18 -78.0(6)
C20 Zr1 C19 C18 -115.3(9)
C11 Zr1 C19 C18 -32.0(12)
C17 Zr1 C19 C18 -37.3(5)
C12 Zr1 C19 C18 9.0(17)
C15A Zr1 C19 C18 -86.6(10)
C18 C19 C20 C16 -1.0(10)
Zr1 C19 C20 C16 -66.8(6)
C18 C19 C20 Zr1 65.8(6)
C17 C16 C20 C19 -0.6(11)
Zr1 C16 C20 C19 68.0(6)
C17 C16 C20 Zr1 -68.6(7)
C1 Zr1 C20 C19 101.2(6)
C2 Zr1 C20 C19 71.0(6)
C3 Zr1 C20 C19 37.6(7)
C4 Zr1 C20 C19 13.1(8)
C16 Zr1 C20 C19 -114.4(9)
C11 Zr1 C20 C19 -120.4(9)
C18 Zr1 C20 C19 -37.0(6)
C17 Zr1 C20 C19 -76.9(6)
C12 Zr1 C20 C19 -131.1(18)
C15A Zr1 C20 C19 -158.8(9)
C1 Zr1 C20 C16 -144.4(7)
C2 Zr1 C20 C16 -174.5(7)
C3 Zr1 C20 C16 152.0(7)
C4 Zr1 C20 C16 127.6(7)
C11 Zr1 C20 C16 -5.9(10)
C18 Zr1 C20 C16 77.4(7)
C17 Zr1 C20 C16 37.6(6)
C19 Zr1 C20 C16 114.4(9)
C12 Zr1 C20 C16 -17(2)
C15A Zr1 C20 C16 -44.4(9)
C3 C4 C21 C22 153.2(7)
Zr1 C4 C21 C22 -108.4(8)
C3 C4 C21 C26 -26.8(11)
Zr1 C4 C21 C26 71.6(10)
C26 C21 C22 C23 -1.0(11)
C4 C21 C22 C23 179.1(7)
C21 C22 C23 C24 1.1(11)
C22 C23 C24 C25 -1.6(13)
C23 C24 C25 C26 1.9(13)
C24 C25 C26 C21 -1.8(12)
C22 C21 C26 C25 1.3(11)
C4 C21 C26 C25 -178.7(7)
